data_1556880
loop_
_publ_author_name
'Xie, Jiaze'
'Boyn, Jan-Niklas'
'Filatov, Alexander S.'
'McNeece, Andrew J.'
'Mazziotti, David A.'
'Anderson, John S.'

_publ_section_title
;
 Redox, transmetalation, and stacking properties of
 tetrathiafulvalene-2,3,6,7-tetrathiolate bridged tin, nickel, and
 palladium compounds
;
_journal_issue 4
_journal_name_full 'Chemical Science'
_journal_page_first 1066
_journal_page_last 1078
_journal_paper_doi 10.1039/C9SC04381K
_journal_volume 11
_journal_year 2020
_chemical_formula_moiety 'C58 H48 Ni2 P4 S8, C32 H12 B F24'
_chemical_formula_sum 'C90 H60 B F24 Ni2 P4 S8'
_chemical_formula_weight 2105.97
_space_group_crystal_system triclinic
_space_group_IT_number 2
_space_group_name_Hall '-P 1'
_space_group_name_H-M_alt 'P -1'
_atom_sites_solution_hydrogens geom
_atom_sites_solution_primary dual
_atom_sites_solution_secondary difmap
_audit_creation_date 2019-08-01
_audit_creation_method
;
Olex2 1.2
(compiled 2018.05.29 svn.r3508 for OlexSys, GUI svn.r5506)
;
_audit_update_record
;
2019-08-29 deposited with the CCDC.	2019-12-04 downloaded from the CCDC.
;
_cell_angle_alpha 94.073(2)
_cell_angle_beta 103.397(2)
_cell_angle_gamma 106.515(2)
_cell_formula_units_Z 2
_cell_length_a 14.1624(15)
_cell_length_b 18.3974(19)
_cell_length_c 20.189(2)
_cell_measurement_reflns_used 9361
_cell_measurement_temperature 100(2)
_cell_measurement_theta_max 15.83
_cell_measurement_theta_min 2.43
_cell_volume 4852.9(9)
_computing_cell_refinement 'SAINT V8.38A (Bruker, 2016)'
_computing_data_collection 'APEX3 v.2015.9-0 (Bruker AXS Inc., 2015)'
_computing_data_reduction 'SAINT V8.38A (Bruker, 2016)'
_computing_molecular_graphics 'Olex2 (Dolomanov et al., 2009)'
_computing_publication_material 'Olex2 (Dolomanov et al., 2009)'
_computing_structure_refinement 'ShelXL (Sheldrick, 2015)'
_computing_structure_solution 'XT 2018/2 (Sheldrick, 2015a)'
_diffrn_ambient_temperature 100(2)
_diffrn_detector 'Pilatus1M(CdTe) pixel array detector'
_diffrn_detector_area_resol_mean 30
_diffrn_measured_fraction_theta_full 0.964
_diffrn_measured_fraction_theta_max 0.960
_diffrn_measurement_device_type 'three-circle diffractometer'
_diffrn_measurement_method 'phi rotation'
_diffrn_radiation_collimation '0.2 mm sinlge-pinhole'
_diffrn_radiation_monochromator 'Si(111) & Si(311)'
_diffrn_radiation_probe x-ray
_diffrn_radiation_type synchrotron
_diffrn_radiation_wavelength 0.41328
_diffrn_reflns_av_R_equivalents 0.0384
_diffrn_reflns_av_unetI/netI 0.0261
_diffrn_reflns_Laue_measured_fraction_full 0.964
_diffrn_reflns_Laue_measured_fraction_max 0.960
_diffrn_reflns_limit_h_max 18
_diffrn_reflns_limit_h_min -18
_diffrn_reflns_limit_k_max 24
_diffrn_reflns_limit_k_min -24
_diffrn_reflns_limit_l_max 26
_diffrn_reflns_limit_l_min -26
_diffrn_reflns_number 141909
_diffrn_reflns_point_group_measured_fraction_full 0.964
_diffrn_reflns_point_group_measured_fraction_max 0.960
_diffrn_reflns_theta_full 14.357
_diffrn_reflns_theta_max 15.826
_diffrn_reflns_theta_min 0.843
_diffrn_source synchrotron
_diffrn_source_type 'Insertion Device, Station 15 ID-B, APS, Argonne Nat'l Lab'
_diffrn_standards_number 0
_exptl_absorpt_coefficient_mu 0.169
_exptl_absorpt_correction_T_max 0.7439
_exptl_absorpt_correction_T_min 0.6645
_exptl_absorpt_correction_type multi-scan
_exptl_absorpt_process_details
;
SADABS-2016/2 (Bruker,2016/2) was used for absorption correction. 
wR2(int) was 0.1535 before and 0.0482 after correction. 
The Ratio of minimum to maximum transmission is 0.8933. 
;
_exptl_crystal_colour brown
_exptl_crystal_colour_primary brown
_exptl_crystal_density_diffrn 1.441
_exptl_crystal_description plate
_exptl_crystal_F_000 2130
_exptl_crystal_size_max 0.002
_exptl_crystal_size_mid 0.002
_exptl_crystal_size_min 0.001
_refine_diff_density_max 0.956
_refine_diff_density_min -0.578
_refine_diff_density_rms 0.059
_refine_ls_extinction_method none
_refine_ls_goodness_of_fit_ref 1.047
_refine_ls_hydrogen_treatment constr
_refine_ls_matrix_type full
_refine_ls_number_parameters 1200
_refine_ls_number_reflns 22441
_refine_ls_number_restraints 174
_refine_ls_restrained_S_all 1.077
_refine_ls_R_factor_all 0.0416
_refine_ls_R_factor_gt 0.0352
_refine_ls_shift/su_max 0.003
_refine_ls_shift/su_mean 0.000
_refine_ls_structure_factor_coef Fsqd
_refine_ls_weighting_details 'w=1/[\s^2^(Fo^2^)+(0.0401P)^2^+3.7431P] where P=(Fo^2^+2Fc^2^)/3'
_refine_ls_weighting_scheme calc
_refine_ls_wR_factor_gt 0.0910
_refine_ls_wR_factor_ref 0.0963
_reflns_Friedel_coverage 0.000
_reflns_number_gt 19223
_reflns_number_total 22441
_reflns_threshold_expression 'I > 2\s(I)'
_cod_data_source_file c9sc04381k2.cif
_cod_data_source_block 076
_cod_depositor_comments
;Adding full bibliography for 1556876--1556883.cif.

 Adding full bibliography for 1556876--1556883.cif.
;
_cod_original_cell_volume 4852.8(9)
_cod_database_code 1556880
_shelx_shelxl_version_number 2018/3
_shelx_space_group_comment
;
The symmetry employed for this shelxl refinement is uniquely defined
by the following loop, which should always be used as a source of
symmetry information in preference to the above space-group names.
They are only intended as comments.
;
_shelx_estimated_absorpt_t_max 1.000
_shelx_estimated_absorpt_t_min 1.000
_olex2_refinement_description
;
1. Fixed Uiso
 At 1.2 times of:
  All C(H) groups, All C(H,H) groups
2. Restrained distances
 F1-C65 \\sim F2A-C65 \\sim F2-C65 \\sim F3A-C65 \\sim F3-C65 \\sim F1A-C65
 with sigma of 0.01
 F24A-C89 \\sim F23-C89 \\sim F24-C89 \\sim F22A-C89 \\sim F22-C89 \\sim
F23A-C89
 with sigma of 0.005
 F22A-F23A \\sim F23A-F24A \\sim F22A-F24A
 with sigma of 0.005
3. Uiso/Uaniso restraints and constraints
C61 \\sim C65 \\sim F1 \\sim F2 \\sim F3 \\sim F2A \\sim F1A \\sim F3A: within
2A with sigma of 0.01 and sigma for terminal atoms of 0.02
Uanis(F22A) = Uanis(F23)
Uanis(F23A) = Uanis(F24)
Uanis(F24A) = Uanis(F22)
4. Rigid body (RIGU) restrains
 C61, C65, F1, F2, F3, F2A, F1A, F3A
 with sigma for 1-2 distances of 0.01 and sigma for 1-3 distances of 0.01
5. Others
 Sof(F2A)=Sof(F1A)=Sof(F3A)=1-FVAR(1)
 Sof(F1)=Sof(F2)=Sof(F3)=FVAR(1)
 Sof(F24A)=Sof(F22A)=Sof(F23A)=1-FVAR(2)
 Sof(F22)=Sof(F23)=Sof(F24)=FVAR(2)
6.a Secondary CH2 refined with riding coordinates:
 C13(H13A,H13B), C14(H14A,H14B), C45(H45A,H45B), C46(H46A,H46B)
6.b Aromatic/amide H refined with riding coordinates:
 C2(H2), C3(H3), C4(H4), C5(H5), C6(H6), C8(H8), C9(H9), C10(H10), C11(H11),
 C12(H12), C16(H16), C17(H17), C18(H18), C19(H19), C20(H20), C22(H22), C23(H23),
  C24(H24), C25(H25), C26(H26), C34(H34), C35(H35), C36(H36), C37(H37),
 C38(H38), C40(H40), C41(H41), C42(H42), C43(H43), C44(H44), C48(H48), C49(H49),
  C50(H50), C51(H51), C52(H52), C54(H54), C55(H55), C56(H56), C57(H57),
 C58(H58), C60(H60), C62(H62), C64(H64), C68(H68), C70(H70), C72(H72), C76(H76),
  C78(H78), C80(H80), C84(H84), C86(H86), C88(H88)
;
_olex2_submission_special_instructions 'No special instructions were received'

loop_
_space_group_symop_operation_xyz
'x, y, z'
'-x, -y, -z'

loop_
_atom_site_label
_atom_site_type_symbol
_atom_site_fract_x
_atom_site_fract_y
_atom_site_fract_z
_atom_site_U_iso_or_equiv
_atom_site_adp_type
_atom_site_occupancy
_atom_site_site_symmetry_order
_atom_site_calc_flag
_atom_site_refinement_flags_posn
_atom_site_refinement_flags_adp
_atom_site_refinement_flags_occupancy
_atom_site_disorder_assembly
_atom_site_disorder_group
Ni1 Ni 1.02268(2) 0.32178(2) 0.63453(2) 0.01793(5) Uani 1 1 d . . . . .
Ni2 Ni 0.47902(2) 0.68345(2) 0.36011(2) 0.01933(5) Uani 1 1 d . . . . .
S1 S 0.92825(3) 0.38075(2) 0.67232(2) 0.02061(8) Uani 1 1 d . . . . .
S2 S 0.99382(3) 0.35591(2) 0.53336(2) 0.01998(8) Uani 1 1 d . . . . .
S3 S 0.79419(3) 0.46762(3) 0.59643(2) 0.02409(9) Uani 1 1 d . . . . .
S4 S 0.85599(3) 0.44524(2) 0.47037(2) 0.02196(8) Uani 1 1 d . . . . .
S5 S 0.64201(3) 0.55527(3) 0.52101(2) 0.02424(9) Uani 1 1 d . . . . .
S6 S 0.70423(3) 0.53503(3) 0.39480(2) 0.02236(8) Uani 1 1 d . . . . .
S7 S 0.50545(3) 0.64612(2) 0.45999(2) 0.02229(8) Uani 1 1 d . . . . .
S8 S 0.57016(3) 0.62266(2) 0.32036(2) 0.02077(8) Uani 1 1 d . . . . .
P1 P 1.09705(3) 0.31046(2) 0.73813(2) 0.01983(8) Uani 1 1 d . . . . .
P2 P 1.07731(3) 0.23193(2) 0.59918(2) 0.01861(8) Uani 1 1 d . . . . .
P3 P 0.42813(3) 0.77445(2) 0.39710(2) 0.02097(9) Uani 1 1 d . . . . .
P4 P 0.40170(3) 0.69544(3) 0.25757(2) 0.02162(9) Uani 1 1 d . . . . .
C1 C 1.20487(13) 0.39476(10) 0.77739(8) 0.0233(3) Uani 1 1 d . . . . .
C2 C 1.21418(14) 0.46294(10) 0.74949(9) 0.0256(3) Uani 1 1 d . . . . .
H2 H 1.164219 0.464917 0.709709 0.031 Uiso 1 1 calc R . . . .
C3 C 1.29611(15) 0.52780(11) 0.77965(10) 0.0320(4) Uani 1 1 d . . . . .
H3 H 1.302811 0.573866 0.760093 0.038 Uiso 1 1 calc R . . . .
C4 C 1.36814(16) 0.52539(13) 0.83828(11) 0.0355(4) Uani 1 1 d . . . . .
H4 H 1.423727 0.570061 0.859210 0.043 Uiso 1 1 calc R . . . .
C5 C 1.35950(16) 0.45825(13) 0.86649(11) 0.0378(5) Uani 1 1 d . . . . .
H5 H 1.408911 0.457049 0.906906 0.045 Uiso 1 1 calc R . . . .
C6 C 1.27882(15) 0.39253(12) 0.83594(10) 0.0319(4) Uani 1 1 d . . . . .
H6 H 1.273913 0.346157 0.854816 0.038 Uiso 1 1 calc R . . . .
C7 C 1.02363(13) 0.28920(10) 0.80107(8) 0.0226(3) Uani 1 1 d . . . . .
C8 C 1.04801(15) 0.33553(11) 0.86400(9) 0.0280(4) Uani 1 1 d . . . . .
H8 H 1.102702 0.382227 0.874614 0.034 Uiso 1 1 calc R . . . .
C9 C 0.99172(16) 0.31306(12) 0.91143(10) 0.0331(4) Uani 1 1 d . . . . .
H9 H 1.008561 0.344434 0.954567 0.040 Uiso 1 1 calc R . . . .
C10 C 0.91149(15) 0.24535(12) 0.89604(10) 0.0325(4) Uani 1 1 d . . . . .
H10 H 0.873694 0.230315 0.928683 0.039 Uiso 1 1 calc R . . . .
C11 C 0.88618(15) 0.19939(12) 0.83301(10) 0.0296(4) Uani 1 1 d . . . . .
H11 H 0.831138 0.152914 0.822495 0.036 Uiso 1 1 calc R . . . .
C12 C 0.94134(14) 0.22142(11) 0.78548(9) 0.0267(4) Uani 1 1 d . . . . .
H12 H 0.923233 0.190365 0.742040 0.032 Uiso 1 1 calc R . . . .
C13 C 1.15031(14) 0.23030(10) 0.73471(8) 0.0236(3) Uani 1 1 d . . . . .
H13A H 1.209842 0.238967 0.774784 0.028 Uiso 1 1 calc R . . . .
H13B H 1.098291 0.181813 0.736219 0.028 Uiso 1 1 calc R . . . .
C14 C 1.18310(13) 0.22497(10) 0.66764(8) 0.0222(3) Uani 1 1 d . . . . .
H14A H 1.196338 0.175635 0.658819 0.027 Uiso 1 1 calc R . . . .
H14B H 1.246036 0.267312 0.670445 0.027 Uiso 1 1 calc R . . . .
C15 C 0.97750(13) 0.14020(10) 0.58696(8) 0.0222(3) Uani 1 1 d . . . . .
C16 C 0.87880(15) 0.13752(11) 0.58712(10) 0.0309(4) Uani 1 1 d . . . . .
H16 H 0.863948 0.183666 0.597113 0.037 Uiso 1 1 calc R . . . .
C17 C 0.80136(17) 0.06782(13) 0.57277(12) 0.0402(5) Uani 1 1 d . . . . .
H17 H 0.733800 0.066575 0.572660 0.048 Uiso 1 1 calc R . . . .
C18 C 0.82225(17) 0.00043(12) 0.55870(10) 0.0366(4) Uani 1 1 d . . . . .
H18 H 0.768878 -0.047013 0.548058 0.044 Uiso 1 1 calc R . . . .
C19 C 0.92069(17) 0.00192(11) 0.56006(10) 0.0331(4) Uani 1 1 d . . . . .
H19 H 0.935397 -0.044641 0.551754 0.040 Uiso 1 1 calc R . . . .
C20 C 0.99823(15) 0.07142(10) 0.57358(10) 0.0284(4) Uani 1 1 d . . . . .
H20 H 1.065675 0.072287 0.573738 0.034 Uiso 1 1 calc R . . . .
C21 C 1.11372(13) 0.22704(9) 0.51896(8) 0.0207(3) Uani 1 1 d . . . . .
C22 C 1.03601(14) 0.20711(10) 0.45760(9) 0.0245(3) Uani 1 1 d . . . . .
H22 H 0.966917 0.197497 0.458805 0.029 Uiso 1 1 calc R . . . .
C23 C 1.05991(15) 0.20137(10) 0.39490(9) 0.0279(4) Uani 1 1 d . . . . .
H23 H 1.007169 0.188140 0.353177 0.033 Uiso 1 1 calc R . . . .
C24 C 1.16079(16) 0.21495(11) 0.39311(9) 0.0309(4) Uani 1 1 d . . . . .
H24 H 1.176871 0.210536 0.350150 0.037 Uiso 1 1 calc R . . . .
C25 C 1.23778(15) 0.23485(11) 0.45351(10) 0.0304(4) Uani 1 1 d . . . . .
H25 H 1.306643 0.243854 0.451980 0.036 Uiso 1 1 calc R . . . .
C26 C 1.21497(14) 0.24180(10) 0.51684(9) 0.0241(3) Uani 1 1 d . . . . .
H26 H 1.268236 0.256531 0.558312 0.029 Uiso 1 1 calc R . . . .
C27 C 0.91093(12) 0.40737(9) 0.54037(8) 0.0193(3) Uani 1 1 d . . . . .
C28 C 0.88334(13) 0.41871(9) 0.59966(8) 0.0199(3) Uani 1 1 d . . . . .
C29 C 0.78187(13) 0.48166(10) 0.51156(8) 0.0209(3) Uani 1 1 d . . . . .
C30 C 0.71665(13) 0.51971(10) 0.47941(8) 0.0211(3) Uani 1 1 d . . . . .
C31 C 0.61556(12) 0.58434(9) 0.39250(8) 0.0199(3) Uani 1 1 d . . . . .
C32 C 0.58808(13) 0.59473(9) 0.45193(8) 0.0205(3) Uani 1 1 d . . . . .
C33 C 0.39773(13) 0.77936(9) 0.47925(9) 0.0232(3) Uani 1 1 d . . . . .
C34 C 0.29726(14) 0.75566(10) 0.48423(10) 0.0266(3) Uani 1 1 d . . . . .
H34 H 0.242414 0.738050 0.443710 0.032 Uiso 1 1 calc R . . . .
C35 C 0.27735(15) 0.75782(11) 0.54853(10) 0.0312(4) Uani 1 1 d . . . . .
H35 H 0.208772 0.742916 0.551705 0.037 Uiso 1 1 calc R . . . .
C36 C 0.35665(16) 0.78150(12) 0.60778(10) 0.0333(4) Uani 1 1 d . . . . .
H36 H 0.342540 0.782266 0.651546 0.040 Uiso 1 1 calc R . . . .
C37 C 0.45728(15) 0.80424(11) 0.60340(10) 0.0311(4) Uani 1 1 d . . . . .
H37 H 0.511817 0.820176 0.644168 0.037 Uiso 1 1 calc R . . . .
C38 C 0.47787(14) 0.80363(10) 0.53956(10) 0.0275(4) Uani 1 1 d . . . . .
H38 H 0.546559 0.819726 0.536665 0.033 Uiso 1 1 calc R . . . .
C39 C 0.52484(14) 0.86609(10) 0.40217(9) 0.0248(3) Uani 1 1 d . . . . .
C40 C 0.50716(17) 0.93511(11) 0.41962(12) 0.0363(4) Uani 1 1 d . . . . .
H40 H 0.446971 0.934359 0.433120 0.044 Uiso 1 1 calc R . . . .
C41 C 0.57698(19) 1.00471(12) 0.41735(13) 0.0424(5) Uani 1 1 d . . . . .
H41 H 0.564146 1.051293 0.429010 0.051 Uiso 1 1 calc R . . . .
C42 C 0.66506(17) 1.00642(12) 0.39817(12) 0.0386(5) Uani 1 1 d . . . . .
H42 H 0.712155 1.054060 0.395901 0.046 Uiso 1 1 calc R . . . .
C43 C 0.68445(16) 0.93889(12) 0.38235(11) 0.0348(4) Uani 1 1 d . . . . .
H43 H 0.745557 0.940160 0.369917 0.042 Uiso 1 1 calc R . . . .
C44 C 0.61490(14) 0.86872(10) 0.38448(10) 0.0269(4) Uani 1 1 d . . . . .
H44 H 0.629078 0.822452 0.373789 0.032 Uiso 1 1 calc R . . . .
C45 C 0.31944(13) 0.78108(10) 0.33045(9) 0.0252(3) Uani 1 1 d . . . . .
H45A H 0.257271 0.738253 0.328222 0.030 Uiso 1 1 calc R . . . .
H45B H 0.305800 0.830095 0.340101 0.030 Uiso 1 1 calc R . . . .
C46 C 0.35060(14) 0.77663(10) 0.26271(9) 0.0261(3) Uani 1 1 d . . . . .
H46A H 0.403183 0.824912 0.261457 0.031 Uiso 1 1 calc R . . . .
H46B H 0.290668 0.769009 0.223157 0.031 Uiso 1 1 calc R . . . .
C47 C 0.46937(14) 0.71084(11) 0.19093(9) 0.0269(4) Uani 1 1 d . . . . .
C48 C 0.44181(17) 0.65817(13) 0.13170(11) 0.0362(4) Uani 1 1 d . . . . .
H48 H 0.386685 0.612272 0.125382 0.043 Uiso 1 1 calc R . . . .
C49 C 0.4949(2) 0.67252(15) 0.08148(12) 0.0461(5) Uani 1 1 d . . . . .
H49 H 0.475466 0.636532 0.040813 0.055 Uiso 1 1 calc R . . . .
C50 C 0.57557(18) 0.73881(15) 0.09056(12) 0.0444(5) Uani 1 1 d . . . . .
H50 H 0.611214 0.748642 0.056034 0.053 Uiso 1 1 calc R . . . .
C51 C 0.60444(18) 0.79091(15) 0.15004(12) 0.0438(5) Uani 1 1 d . . . . .
H51 H 0.660738 0.836070 0.156574 0.053 Uiso 1 1 calc R . . . .
C52 C 0.55171(16) 0.77766(13) 0.20024(11) 0.0379(5) Uani 1 1 d . . . . .
H52 H 0.571475 0.813857 0.240794 0.045 Uiso 1 1 calc R . . . .
C53 C 0.29026(14) 0.61183(10) 0.22400(9) 0.0237(3) Uani 1 1 d . . . . .
C54 C 0.21352(15) 0.61212(12) 0.16649(10) 0.0323(4) Uani 1 1 d . . . . .
H54 H 0.219177 0.656406 0.144286 0.039 Uiso 1 1 calc R . . . .
C55 C 0.12876(17) 0.54736(12) 0.14180(11) 0.0378(5) Uani 1 1 d . . . . .
H55 H 0.076873 0.547254 0.102339 0.045 Uiso 1 1 calc R . . . .
C56 C 0.11973(16) 0.48314(12) 0.17448(11) 0.0348(4) Uani 1 1 d . . . . .
H56 H 0.061622 0.439082 0.157475 0.042 Uiso 1 1 calc R . . . .
C57 C 0.19505(16) 0.48292(11) 0.23180(10) 0.0310(4) Uani 1 1 d . . . . .
H57 H 0.188151 0.438944 0.254494 0.037 Uiso 1 1 calc R . . . .
C58 C 0.28078(14) 0.54676(10) 0.25636(9) 0.0256(3) Uani 1 1 d . . . . .
H58 H 0.333034 0.546039 0.295269 0.031 Uiso 1 1 calc R . . . .
C59 C 1.01497(14) 0.73809(10) 0.84767(9) 0.0242(3) Uani 1 1 d . . . . .
C60 C 1.02039(15) 0.71447(10) 0.78132(9) 0.0272(4) Uani 1 1 d . . . . .
H60 H 0.980849 0.729230 0.742952 0.033 Uiso 1 1 calc R . . . .
C61 C 1.08125(17) 0.67047(11) 0.76983(10) 0.0323(4) Uani 1 1 d . U . . .
C62 C 1.13852(18) 0.64531(13) 0.82411(11) 0.0376(5) Uani 1 1 d . . . . .
H62 H 1.179923 0.614711 0.816390 0.045 Uiso 1 1 calc R . . . .
C63 C 1.13237(16) 0.66696(13) 0.88997(10) 0.0344(4) Uani 1 1 d . . . . .
C64 C 1.07278(14) 0.71215(11) 0.90120(9) 0.0281(4) Uani 1 1 d . . . . .
H64 H 1.071115 0.726049 0.947044 0.034 Uiso 1 1 calc R . . . .
C65 C 1.08685(19) 0.65034(13) 0.69783(11) 0.0435(5) Uani 1 1 d D U . . .
C66 C 1.1868(2) 0.63645(19) 0.94970(12) 0.0556(7) Uani 1 1 d . . . . .
C67 C 0.82597(14) 0.71916(10) 0.84619(9) 0.0239(3) Uani 1 1 d . . . . .
C68 C 0.80287(14) 0.67504(10) 0.89724(9) 0.0245(3) Uani 1 1 d . . . . .
H68 H 0.852003 0.684734 0.940429 0.029 Uiso 1 1 calc R . . . .
C69 C 0.71035(15) 0.61735(10) 0.88703(9) 0.0270(4) Uani 1 1 d . . . . .
C70 C 0.63701(14) 0.60015(11) 0.82469(9) 0.0279(4) Uani 1 1 d . . . . .
H70 H 0.573827 0.560836 0.817644 0.034 Uiso 1 1 calc R . . . .
C71 C 0.65906(14) 0.64246(11) 0.77269(9) 0.0277(4) Uani 1 1 d . . . . .
C72 C 0.75147(14) 0.70004(10) 0.78323(9) 0.0258(3) Uani 1 1 d . . . . .
H72 H 0.764494 0.727348 0.746417 0.031 Uiso 1 1 calc R . . . .
C73 C 0.58176(16) 0.62532(12) 0.70409(10) 0.0358(4) Uani 1 1 d . . . . .
C74 C 0.69045(17) 0.57712(12) 0.94665(10) 0.0354(4) Uani 1 1 d . . . . .
C75 C 0.93408(14) 0.85030(10) 0.80849(8) 0.0234(3) Uani 1 1 d . . . . .
C76 C 1.02068(14) 0.88856(10) 0.78789(8) 0.0238(3) Uani 1 1 d . . . . .
H76 H 1.079487 0.872126 0.799366 0.029 Uiso 1 1 calc R . . . .
C77 C 1.02320(14) 0.95008(10) 0.75102(9) 0.0256(3) Uani 1 1 d . . . . .
C78 C 0.93875(15) 0.97477(10) 0.73155(9) 0.0281(4) Uani 1 1 d . . . . .
H78 H 0.940217 1.015998 0.705608 0.034 Uiso 1 1 calc R . . . .
C79 C 0.85141(15) 0.93744(11) 0.75107(9) 0.0271(4) Uani 1 1 d . . . . .
C80 C 0.85003(14) 0.87750(10) 0.78961(8) 0.0251(3) Uani 1 1 d . . . . .
H80 H 0.790189 0.854249 0.803588 0.030 Uiso 1 1 calc R . . . .
C81 C 1.11868(16) 0.98782(11) 0.73111(10) 0.0318(4) Uani 1 1 d . . . . .
C82 C 0.75613(17) 0.95910(12) 0.72698(10) 0.0345(4) Uani 1 1 d . . . . .
C83 C 0.97324(14) 0.83484(10) 0.93670(9) 0.0248(3) Uani 1 1 d . . . . .
C84 C 1.07508(15) 0.88028(11) 0.96408(9) 0.0291(4) Uani 1 1 d . . . . .
H84 H 1.123657 0.877938 0.939154 0.035 Uiso 1 1 calc R . . . .
C85 C 1.10736(16) 0.92869(11) 1.02653(9) 0.0317(4) Uani 1 1 d . . . . .
C86 C 1.03932(17) 0.93280(11) 1.06508(10) 0.0356(4) Uani 1 1 d . . . . .
H86 H 1.061211 0.965410 1.107988 0.043 Uiso 1 1 calc R . . . .
C87 C 0.93865(16) 0.88801(11) 1.03920(10) 0.0320(4) Uani 1 1 d . . . . .
C88 C 0.90607(15) 0.84084(10) 0.97605(9) 0.0278(4) Uani 1 1 d . . . . .
H88 H 0.835970 0.811830 0.959209 0.033 Uiso 1 1 calc R . . . .
C89 C 0.86349(18) 0.88939(12) 1.08022(10) 0.0461(6) Uani 1 1 d D . . . .
C90 C 1.21728(18) 0.97435(13) 1.05523(11) 0.0417(5) Uani 1 1 d . . . . .
B1 B 0.93651(15) 0.78512(11) 0.85945(9) 0.0229(4) Uani 1 1 d . . . . .
F1 F 0.9954(3) 0.6256(3) 0.6530(2) 0.0800(15) Uani 0.708(8) 1 d D U P A 1
F2 F 1.1332(3) 0.71209(17) 0.67307(14) 0.0639(9) Uani 0.708(8) 1 d D U P A 1
F3 F 1.1334(6) 0.5994(4) 0.6909(2) 0.1052(19) Uani 0.708(8) 1 d D U P A 1
F4 F 1.25896(17) 0.61143(15) 0.93793(9) 0.0926(8) Uani 1 1 d . . . . .
F5 F 1.1230(2) 0.5818(2) 0.97115(15) 0.1343(12) Uani 1 1 d . . . . .
F6 F 1.2289(2) 0.68840(17) 1.00497(9) 0.1145(10) Uani 1 1 d . . . . .
F7 F 0.59643(13) 0.68266(9) 0.66749(8) 0.0641(5) Uani 1 1 d . . . . .
F8 F 0.58451(14) 0.56531(9) 0.66460(7) 0.0573(4) Uani 1 1 d . . . . .
F9 F 0.48727(11) 0.60791(13) 0.71008(8) 0.0787(6) Uani 1 1 d . . . . .
F10 F 0.60452(13) 0.52164(11) 0.93248(9) 0.0750(6) Uani 1 1 d . . . . .
F11 F 0.76099(15) 0.54755(16) 0.97357(13) 0.1075(9) Uani 1 1 d . . . . .
F12 F 0.6899(3) 0.62394(10) 0.99805(10) 0.1190(11) Uani 1 1 d . . . . .
F13 F 1.20244(11) 0.99012(12) 0.77786(9) 0.0771(6) Uani 1 1 d . . . . .
F14 F 1.12350(13) 0.95272(9) 0.67283(9) 0.0690(5) Uani 1 1 d . . . . .
F15 F 1.12969(12) 1.06005(7) 0.72130(9) 0.0546(4) Uani 1 1 d . . . . .
F16 F 0.70312(10) 0.92431(8) 0.66266(7) 0.0440(3) Uani 1 1 d . . . . .
F17 F 0.77497(12) 1.03429(8) 0.72449(8) 0.0537(4) Uani 1 1 d . . . . .
F18 F 0.69079(12) 0.93926(11) 0.76547(8) 0.0588(4) Uani 1 1 d . . . . .
F19 F 1.27157(11) 0.97920(10) 1.00917(8) 0.0567(4) Uani 1 1 d . . . . .
F20 F 1.26374(13) 0.94395(11) 1.10661(9) 0.0754(6) Uani 1 1 d . . . . .
F21 F 1.23010(12) 1.04655(8) 1.08114(8) 0.0612(4) Uani 1 1 d . . . . .
F22 F 0.8817(3) 0.8601(2) 1.13642(15) 0.1159(14) Uani 0.827(2) 1 d D . P B 1
F23 F 0.86570(18) 0.96147(11) 1.10046(12) 0.0661(6) Uani 0.827(2) 1 d D . P B 1
F24 F 0.76645(15) 0.85867(15) 1.04459(10) 0.0736(8) Uani 0.827(2) 1 d D . P B 1
F2A F 1.0113(8) 0.6533(7) 0.6499(4) 0.074(3) Uani 0.292(8) 1 d D U P A 2
F1A F 1.0739(8) 0.5763(3) 0.6826(4) 0.055(2) Uani 0.292(8) 1 d D U P A 2
F3A F 1.1784(8) 0.6818(8) 0.6907(5) 0.116(4) Uani 0.292(8) 1 d D U P A 2
F24A F 0.7903(7) 0.9198(6) 1.0709(5) 0.1159(14) Uani 0.173(2) 1 d D . P B 2
F22A F 0.8134(7) 0.8149(3) 1.0792(6) 0.0661(6) Uani 0.173(2) 1 d D . P B 2
F23A F 0.9091(7) 0.9091(6) 1.1469(2) 0.0736(8) Uani 0.173(2) 1 d D . P B 2

loop_
_atom_site_aniso_label
_atom_site_aniso_U_11
_atom_site_aniso_U_22
_atom_site_aniso_U_33
_atom_site_aniso_U_23
_atom_site_aniso_U_13
_atom_site_aniso_U_12
Ni1 0.02242(11) 0.01935(10) 0.01498(9) 0.00444(7) 0.00503(8) 0.01049(8)
Ni2 0.02077(10) 0.01914(10) 0.02080(10) 0.00555(8) 0.00547(8) 0.00977(8)
S1 0.0256(2) 0.02502(19) 0.01600(17) 0.00565(14) 0.00650(14) 0.01375(16)
S2 0.0245(2) 0.02348(19) 0.01800(17) 0.00727(14) 0.00842(15) 0.01356(16)
S3 0.0299(2) 0.0320(2) 0.01898(18) 0.00767(16) 0.00921(16) 0.01959(19)
S4 0.0279(2) 0.0268(2) 0.01919(18) 0.00960(15) 0.00999(16) 0.01640(17)
S5 0.0311(2) 0.0310(2) 0.02121(19) 0.01101(16) 0.01210(16) 0.01998(19)
S6 0.0259(2) 0.0287(2) 0.01897(18) 0.00669(15) 0.00789(15) 0.01613(17)
S7 0.0254(2) 0.0257(2) 0.02284(19) 0.00817(15) 0.00983(16) 0.01489(17)
S8 0.02365(19) 0.02370(19) 0.01893(18) 0.00645(14) 0.00618(15) 0.01217(16)
P1 0.0245(2) 0.0225(2) 0.01556(18) 0.00512(15) 0.00557(15) 0.01118(17)
P2 0.0225(2) 0.01964(19) 0.01675(18) 0.00426(14) 0.00607(15) 0.01012(16)
P3 0.0204(2) 0.01896(19) 0.0261(2) 0.00478(16) 0.00704(16) 0.00903(16)
P4 0.0227(2) 0.0227(2) 0.0223(2) 0.00795(16) 0.00611(16) 0.01013(17)
C1 0.0250(8) 0.0272(8) 0.0195(7) 0.0030(6) 0.0080(6) 0.0091(7)
C2 0.0286(9) 0.0285(9) 0.0239(8) 0.0045(7) 0.0111(7) 0.0116(7)
C3 0.0331(10) 0.0293(9) 0.0362(10) 0.0043(8) 0.0160(8) 0.0085(8)
C4 0.0278(9) 0.0384(11) 0.0358(10) -0.0039(8) 0.0117(8) 0.0026(8)
C5 0.0291(10) 0.0485(12) 0.0292(9) 0.0029(8) 0.0030(8) 0.0064(9)
C6 0.0300(9) 0.0377(10) 0.0253(9) 0.0081(7) 0.0034(7) 0.0087(8)
C7 0.0260(8) 0.0285(8) 0.0193(7) 0.0087(6) 0.0080(6) 0.0146(7)
C8 0.0314(9) 0.0327(9) 0.0221(8) 0.0035(7) 0.0088(7) 0.0120(8)
C9 0.0385(11) 0.0443(11) 0.0216(8) 0.0056(8) 0.0119(8) 0.0173(9)
C10 0.0344(10) 0.0456(11) 0.0272(9) 0.0167(8) 0.0149(8) 0.0192(9)
C11 0.0276(9) 0.0346(10) 0.0310(9) 0.0134(8) 0.0103(7) 0.0121(8)
C12 0.0298(9) 0.0301(9) 0.0226(8) 0.0074(7) 0.0070(7) 0.0121(8)
C13 0.0312(9) 0.0267(8) 0.0194(7) 0.0084(6) 0.0083(6) 0.0166(7)
C14 0.0242(8) 0.0255(8) 0.0202(7) 0.0067(6) 0.0062(6) 0.0116(7)
C15 0.0269(8) 0.0215(8) 0.0199(7) 0.0044(6) 0.0076(6) 0.0087(7)
C16 0.0279(9) 0.0289(9) 0.0369(10) 0.0024(7) 0.0084(8) 0.0108(8)
C17 0.0281(10) 0.0387(11) 0.0496(12) -0.0008(9) 0.0112(9) 0.0048(9)
C18 0.0404(11) 0.0300(10) 0.0317(10) 0.0006(8) 0.0106(8) -0.0007(8)
C19 0.0484(12) 0.0231(8) 0.0288(9) 0.0034(7) 0.0127(8) 0.0108(8)
C20 0.0344(10) 0.0244(8) 0.0304(9) 0.0044(7) 0.0120(7) 0.0122(8)
C21 0.0288(8) 0.0176(7) 0.0189(7) 0.0040(6) 0.0085(6) 0.0099(6)
C22 0.0293(9) 0.0237(8) 0.0219(8) 0.0042(6) 0.0064(7) 0.0103(7)
C23 0.0389(10) 0.0239(8) 0.0189(8) 0.0025(6) 0.0051(7) 0.0090(8)
C24 0.0457(11) 0.0281(9) 0.0216(8) 0.0033(7) 0.0163(8) 0.0097(8)
C25 0.0326(10) 0.0318(9) 0.0294(9) 0.0038(7) 0.0149(8) 0.0089(8)
C26 0.0277(9) 0.0237(8) 0.0218(8) 0.0028(6) 0.0071(6) 0.0091(7)
C27 0.0210(7) 0.0197(7) 0.0202(7) 0.0064(6) 0.0058(6) 0.0095(6)
C28 0.0222(8) 0.0204(7) 0.0192(7) 0.0050(6) 0.0052(6) 0.0096(6)
C29 0.0245(8) 0.0228(8) 0.0201(7) 0.0056(6) 0.0081(6) 0.0121(7)
C30 0.0244(8) 0.0238(8) 0.0193(7) 0.0061(6) 0.0073(6) 0.0120(7)
C31 0.0203(7) 0.0202(7) 0.0205(7) 0.0055(6) 0.0045(6) 0.0085(6)
C32 0.0219(8) 0.0209(7) 0.0220(7) 0.0063(6) 0.0061(6) 0.0108(6)
C33 0.0242(8) 0.0183(7) 0.0293(8) 0.0036(6) 0.0079(7) 0.0093(7)
C34 0.0240(8) 0.0243(8) 0.0312(9) 0.0037(7) 0.0069(7) 0.0074(7)
C35 0.0273(9) 0.0305(9) 0.0365(10) 0.0053(8) 0.0135(8) 0.0057(8)
C36 0.0375(11) 0.0326(10) 0.0297(9) 0.0029(7) 0.0137(8) 0.0075(8)
C37 0.0321(10) 0.0301(9) 0.0294(9) 0.0008(7) 0.0061(7) 0.0094(8)
C38 0.0236(8) 0.0256(8) 0.0323(9) 0.0027(7) 0.0066(7) 0.0071(7)
C39 0.0259(8) 0.0205(8) 0.0293(8) 0.0050(6) 0.0087(7) 0.0076(7)
C40 0.0361(11) 0.0244(9) 0.0547(13) 0.0055(8) 0.0214(9) 0.0119(8)
C41 0.0481(13) 0.0204(9) 0.0625(14) 0.0051(9) 0.0229(11) 0.0103(9)
C42 0.0403(11) 0.0248(9) 0.0499(12) 0.0081(8) 0.0176(10) 0.0036(8)
C43 0.0291(10) 0.0314(10) 0.0455(11) 0.0086(8) 0.0162(8) 0.0060(8)
C44 0.0254(9) 0.0236(8) 0.0335(9) 0.0060(7) 0.0093(7) 0.0088(7)
C45 0.0229(8) 0.0253(8) 0.0312(9) 0.0082(7) 0.0078(7) 0.0117(7)
C46 0.0270(9) 0.0258(8) 0.0295(9) 0.0100(7) 0.0060(7) 0.0139(7)
C47 0.0265(9) 0.0324(9) 0.0271(8) 0.0127(7) 0.0097(7) 0.0133(8)
C48 0.0398(11) 0.0369(10) 0.0370(10) 0.0067(8) 0.0188(9) 0.0126(9)
C49 0.0526(14) 0.0529(14) 0.0393(12) 0.0056(10) 0.0243(11) 0.0170(12)
C50 0.0420(12) 0.0608(15) 0.0395(11) 0.0184(10) 0.0232(10) 0.0177(11)
C51 0.0351(11) 0.0532(13) 0.0426(12) 0.0171(10) 0.0162(9) 0.0059(10)
C52 0.0338(10) 0.0452(12) 0.0321(10) 0.0096(9) 0.0107(8) 0.0057(9)
C53 0.0254(8) 0.0253(8) 0.0223(8) 0.0049(6) 0.0073(6) 0.0095(7)
C54 0.0330(10) 0.0316(9) 0.0296(9) 0.0095(7) 0.0016(8) 0.0099(8)
C55 0.0361(11) 0.0380(11) 0.0308(10) 0.0043(8) -0.0024(8) 0.0075(9)
C56 0.0340(10) 0.0302(10) 0.0347(10) -0.0010(8) 0.0070(8) 0.0047(8)
C57 0.0389(10) 0.0250(9) 0.0304(9) 0.0057(7) 0.0125(8) 0.0087(8)
C58 0.0299(9) 0.0262(8) 0.0231(8) 0.0065(6) 0.0088(7) 0.0102(7)
C59 0.0270(8) 0.0236(8) 0.0216(8) 0.0047(6) 0.0094(6) 0.0042(7)
C60 0.0364(10) 0.0265(8) 0.0216(8) 0.0080(6) 0.0112(7) 0.0105(8)
C61 0.0477(11) 0.0334(10) 0.0258(9) 0.0096(7) 0.0194(8) 0.0189(9)
C62 0.0479(12) 0.0484(12) 0.0327(10) 0.0147(9) 0.0216(9) 0.0288(11)
C63 0.0383(11) 0.0451(11) 0.0282(9) 0.0114(8) 0.0123(8) 0.0215(9)
C64 0.0311(9) 0.0358(10) 0.0202(8) 0.0061(7) 0.0101(7) 0.0112(8)
C65 0.0717(16) 0.0494(12) 0.0281(10) 0.0116(9) 0.0242(10) 0.0373(12)
C66 0.0685(17) 0.091(2) 0.0343(12) 0.0230(13) 0.0209(11) 0.0571(17)
C67 0.0281(9) 0.0230(8) 0.0210(8) 0.0016(6) 0.0103(7) 0.0059(7)
C68 0.0282(9) 0.0233(8) 0.0221(8) 0.0027(6) 0.0079(7) 0.0070(7)
C69 0.0326(9) 0.0230(8) 0.0274(8) 0.0045(7) 0.0146(7) 0.0064(7)
C70 0.0268(9) 0.0252(8) 0.0297(9) 0.0000(7) 0.0111(7) 0.0028(7)
C71 0.0283(9) 0.0278(9) 0.0246(8) -0.0009(7) 0.0082(7) 0.0050(7)
C72 0.0305(9) 0.0252(8) 0.0206(8) 0.0022(6) 0.0100(7) 0.0049(7)
C73 0.0329(10) 0.0370(10) 0.0287(9) 0.0014(8) 0.0058(8) -0.0002(8)
C74 0.0406(11) 0.0311(10) 0.0299(9) 0.0075(8) 0.0119(8) 0.0009(8)
C75 0.0291(9) 0.0214(8) 0.0178(7) 0.0012(6) 0.0079(6) 0.0039(7)
C76 0.0274(8) 0.0225(8) 0.0207(7) 0.0030(6) 0.0071(6) 0.0060(7)
C77 0.0305(9) 0.0221(8) 0.0227(8) 0.0030(6) 0.0096(7) 0.0039(7)
C78 0.0375(10) 0.0254(8) 0.0221(8) 0.0058(6) 0.0088(7) 0.0095(8)
C79 0.0330(9) 0.0272(8) 0.0212(8) 0.0003(6) 0.0072(7) 0.0099(7)
C80 0.0278(9) 0.0266(8) 0.0198(7) 0.0011(6) 0.0087(6) 0.0052(7)
C81 0.0381(10) 0.0257(9) 0.0319(9) 0.0086(7) 0.0142(8) 0.0051(8)
C82 0.0393(11) 0.0392(11) 0.0288(9) 0.0075(8) 0.0096(8) 0.0172(9)
C83 0.0323(9) 0.0219(8) 0.0199(7) 0.0053(6) 0.0087(7) 0.0062(7)
C84 0.0329(10) 0.0294(9) 0.0223(8) 0.0058(7) 0.0084(7) 0.0040(8)
C85 0.0366(10) 0.0274(9) 0.0243(8) 0.0044(7) 0.0051(7) 0.0016(8)
C86 0.0488(12) 0.0295(9) 0.0219(8) -0.0014(7) 0.0083(8) 0.0042(9)
C87 0.0433(11) 0.0280(9) 0.0244(8) 0.0015(7) 0.0137(8) 0.0072(8)
C88 0.0349(10) 0.0241(8) 0.0227(8) 0.0026(6) 0.0101(7) 0.0047(7)
C89 0.0584(15) 0.0451(12) 0.0293(10) -0.0062(9) 0.0215(10) 0.0028(11)
C90 0.0439(12) 0.0398(11) 0.0289(10) 0.0038(8) 0.0035(9) -0.0011(10)
B1 0.0267(9) 0.0230(9) 0.0193(8) 0.0033(7) 0.0093(7) 0.0054(8)
F1 0.095(2) 0.086(3) 0.0349(17) -0.0130(16) 0.0221(14) -0.009(2)
F2 0.092(2) 0.0773(18) 0.0378(12) 0.0221(11) 0.0435(13) 0.0248(16)
F3 0.202(5) 0.155(4) 0.0399(17) 0.038(2) 0.054(3) 0.157(4)
F4 0.1142(16) 0.171(2) 0.0451(9) 0.0315(11) 0.0257(10) 0.1185(17)
F5 0.1142(19) 0.200(3) 0.126(2) 0.135(2) 0.0397(17) 0.074(2)
F6 0.161(2) 0.181(2) 0.0329(9) -0.0020(11) -0.0103(11) 0.133(2)
F7 0.0645(10) 0.0449(8) 0.0553(9) 0.0198(7) -0.0203(7) 0.0005(7)
F8 0.0876(12) 0.0502(8) 0.0247(6) -0.0053(6) 0.0024(7) 0.0192(8)
F9 0.0300(7) 0.1458(18) 0.0390(8) -0.0060(9) 0.0021(6) 0.0046(9)
F10 0.0561(9) 0.0802(12) 0.0582(9) 0.0377(9) 0.0069(8) -0.0261(9)
F11 0.0702(12) 0.171(2) 0.1220(17) 0.1213(18) 0.0488(12) 0.0578(14)
F12 0.257(3) 0.0508(10) 0.0621(11) 0.0138(9) 0.1018(17) 0.0182(14)
F13 0.0305(7) 0.1189(16) 0.0768(11) 0.0616(11) 0.0136(7) 0.0047(8)
F14 0.0748(11) 0.0460(8) 0.0796(11) -0.0202(8) 0.0597(10) -0.0163(8)
F15 0.0637(9) 0.0287(6) 0.0810(11) 0.0201(7) 0.0425(8) 0.0076(6)
F16 0.0335(6) 0.0537(8) 0.0367(6) 0.0031(6) 0.0009(5) 0.0087(6)
F17 0.0540(9) 0.0383(7) 0.0652(9) 0.0061(6) -0.0027(7) 0.0238(7)
F18 0.0567(9) 0.0991(13) 0.0502(8) 0.0340(8) 0.0312(7) 0.0506(9)
F19 0.0373(7) 0.0678(10) 0.0476(8) -0.0037(7) 0.0100(6) -0.0067(7)
F20 0.0507(9) 0.0805(12) 0.0645(10) 0.0343(9) -0.0156(8) -0.0079(8)
F21 0.0577(9) 0.0425(8) 0.0606(9) -0.0128(7) 0.0098(7) -0.0104(7)
F22 0.172(3) 0.197(3) 0.0935(18) 0.120(2) 0.110(2) 0.150(3)
F23 0.0753(14) 0.0505(11) 0.0844(15) -0.0052(10) 0.0453(12) 0.0220(10)
F24 0.0549(11) 0.0945(17) 0.0620(12) -0.0250(12) 0.0380(10) -0.0008(11)
F2A 0.131(6) 0.114(6) 0.024(3) 0.017(4) 0.025(4) 0.105(5)
F1A 0.093(5) 0.038(3) 0.042(3) -0.001(2) 0.025(4) 0.030(3)
F3A 0.117(6) 0.129(8) 0.074(5) -0.034(5) 0.081(5) -0.040(6)
F24A 0.172(3) 0.197(3) 0.0935(18) 0.120(2) 0.110(2) 0.150(3)
F22A 0.0753(14) 0.0505(11) 0.0844(15) -0.0052(10) 0.0453(12) 0.0220(10)
F23A 0.0549(11) 0.0945(17) 0.0620(12) -0.0250(12) 0.0380(10) -0.0008(11)

loop_
_atom_type_symbol
_atom_type_description
_atom_type_scat_dispersion_real
_atom_type_scat_dispersion_imag
_atom_type_scat_source
C C -0.0001 0.0005 'International Tables Vol C Tables 4.2.6.8 and 6.1.1.4'
H H 0.0000 0.0000 'International Tables Vol C Tables 4.2.6.8 and 6.1.1.4'
B B -0.0001 0.0002 'International Tables Vol C Tables 4.2.6.8 and 6.1.1.4'
F F 0.0038 0.0031 'International Tables Vol C Tables 4.2.6.8 and 6.1.1.4'
Ni Ni 0.2306 0.4106 'International Tables Vol C Tables 4.2.6.8 and 6.1.1.4'
P P 0.0349 0.0309 'International Tables Vol C Tables 4.2.6.8 and 6.1.1.4'
S S 0.0444 0.0409 'International Tables Vol C Tables 4.2.6.8 and 6.1.1.4'

loop_
_geom_angle_atom_site_label_1
_geom_angle_atom_site_label_2
_geom_angle_atom_site_label_3
_geom_angle
S2 Ni1 S1 94.911(17)
S2 Ni1 P1 162.73(2)
P1 Ni1 S1 91.593(18)
P2 Ni1 S1 161.64(2)
P2 Ni1 S2 91.672(17)
P2 Ni1 P1 87.043(18)
S7 Ni2 S8 94.988(18)
S7 Ni2 P4 160.67(2)
P3 Ni2 S7 92.021(19)
P3 Ni2 S8 161.66(2)
P3 Ni2 P4 86.834(19)
P4 Ni2 S8 91.996(18)
C28 S1 Ni1 100.45(6)
C27 S2 Ni1 100.71(5)
C29 S3 C28 95.90(8)
C29 S4 C27 95.69(8)
C30 S5 C32 95.74(8)
C30 S6 C31 95.99(8)
C32 S7 Ni2 100.54(6)
C31 S8 Ni2 100.27(6)
C1 P1 Ni1 111.16(6)
C1 P1 C7 106.51(8)
C1 P1 C13 105.75(8)
C7 P1 Ni1 120.04(6)
C7 P1 C13 103.04(8)
C13 P1 Ni1 109.21(6)
C14 P2 Ni1 108.80(6)
C15 P2 Ni1 108.89(6)
C15 P2 C14 105.17(8)
C21 P2 Ni1 123.26(5)
C21 P2 C14 107.66(8)
C21 P2 C15 101.55(8)
C33 P3 Ni2 122.12(6)
C33 P3 C39 104.23(8)
C33 P3 C45 108.47(8)
C39 P3 Ni2 109.08(6)
C39 P3 C45 102.55(8)
C45 P3 Ni2 108.62(6)
C46 P4 Ni2 109.25(6)
C47 P4 Ni2 120.66(6)
C47 P4 C46 105.00(8)
C53 P4 Ni2 108.83(6)
C53 P4 C46 104.99(8)
C53 P4 C47 107.01(8)
C2 C1 P1 119.99(13)
C2 C1 C6 119.39(17)
C6 C1 P1 120.62(14)
C1 C2 H2 119.9
C3 C2 C1 120.23(17)
C3 C2 H2 119.9
C2 C3 H3 120.0
C4 C3 C2 119.98(19)
C4 C3 H3 120.0
C3 C4 H4 119.9
C5 C4 C3 120.28(19)
C5 C4 H4 119.9
C4 C5 H5 119.9
C4 C5 C6 120.22(19)
C6 C5 H5 119.9
C1 C6 H6 120.1
C5 C6 C1 119.88(19)
C5 C6 H6 120.1
C8 C7 P1 122.96(14)
C8 C7 C12 119.55(16)
C12 C7 P1 117.45(13)
C7 C8 H8 120.2
C7 C8 C9 119.65(18)
C9 C8 H8 120.2
C8 C9 H9 119.8
C10 C9 C8 120.42(18)
C10 C9 H9 119.8
C9 C10 H10 119.9
C9 C10 C11 120.11(17)
C11 C10 H10 119.9
C10 C11 H11 120.1
C12 C11 C10 119.87(19)
C12 C11 H11 120.1
C7 C12 H12 119.8
C11 C12 C7 120.38(17)
C11 C12 H12 119.8
P1 C13 H13A 110.0
P1 C13 H13B 110.0
H13A C13 H13B 108.3
C14 C13 P1 108.69(11)
C14 C13 H13A 110.0
C14 C13 H13B 110.0
P2 C14 H14A 110.5
P2 C14 H14B 110.5
C13 C14 P2 106.25(12)
C13 C14 H14A 110.5
C13 C14 H14B 110.5
H14A C14 H14B 108.7
C16 C15 P2 120.64(13)
C16 C15 C20 118.85(17)
C20 C15 P2 120.42(14)
C15 C16 H16 119.8
C15 C16 C17 120.48(18)
C17 C16 H16 119.8
C16 C17 H17 119.9
C18 C17 C16 120.2(2)
C18 C17 H17 119.9
C17 C18 H18 120.0
C17 C18 C19 120.03(19)
C19 C18 H18 120.0
C18 C19 H19 120.0
C18 C19 C20 120.05(18)
C20 C19 H19 120.0
C15 C20 H20 119.8
C19 C20 C15 120.33(18)
C19 C20 H20 119.8
C22 C21 P2 117.79(13)
C26 C21 P2 122.44(13)
C26 C21 C22 119.76(15)
C21 C22 H22 120.0
C23 C22 C21 119.93(17)
C23 C22 H22 120.0
C22 C23 H23 120.0
C24 C23 C22 120.07(17)
C24 C23 H23 120.0
C23 C24 H24 119.9
C25 C24 C23 120.21(16)
C25 C24 H24 119.9
C24 C25 H25 119.8
C24 C25 C26 120.32(18)
C26 C25 H25 119.8
C21 C26 C25 119.69(17)
C21 C26 H26 120.2
C25 C26 H26 120.2
S2 C27 S4 120.91(9)
C28 C27 S2 122.26(12)
C28 C27 S4 116.81(12)
S1 C28 S3 121.99(9)
C27 C28 S1 121.65(13)
C27 C28 S3 116.22(12)
S4 C29 S3 115.37(9)
C30 C29 S3 121.81(13)
C30 C29 S4 122.82(13)
S5 C30 S6 115.18(9)
C29 C30 S5 122.39(13)
C29 C30 S6 122.43(13)
S8 C31 S6 122.00(10)
C32 C31 S6 116.12(12)
C32 C31 S8 121.79(13)
S7 C32 S5 120.76(10)
C31 C32 S5 116.94(13)
C31 C32 S7 122.29(12)
C34 C33 P3 121.82(14)
C34 C33 C38 119.30(17)
C38 C33 P3 118.79(14)
C33 C34 H34 120.0
C35 C34 C33 120.01(17)
C35 C34 H34 120.0
C34 C35 H35 119.8
C36 C35 C34 120.41(18)
C36 C35 H35 119.8
C35 C36 H36 120.0
C35 C36 C37 120.02(18)
C37 C36 H36 120.0
C36 C37 H37 120.0
C38 C37 C36 120.00(18)
C38 C37 H37 120.0
C33 C38 H38 119.9
C37 C38 C33 120.24(18)
C37 C38 H38 119.9
C40 C39 P3 120.69(14)
C44 C39 P3 120.49(13)
C44 C39 C40 118.70(17)
C39 C40 H40 119.8
C41 C40 C39 120.46(19)
C41 C40 H40 119.8
C40 C41 H41 119.9
C42 C41 C40 120.21(19)
C42 C41 H41 119.9
C41 C42 H42 120.1
C43 C42 C41 119.87(19)
C43 C42 H42 120.1
C42 C43 H43 119.8
C42 C43 C44 120.38(19)
C44 C43 H43 119.8
C39 C44 C43 120.34(17)
C39 C44 H44 119.8
C43 C44 H44 119.8
P3 C45 H45A 110.6
P3 C45 H45B 110.6
H45A C45 H45B 108.8
C46 C45 P3 105.52(12)
C46 C45 H45A 110.6
C46 C45 H45B 110.6
P4 C46 H46A 110.1
P4 C46 H46B 110.1
C45 C46 P4 108.18(11)
C45 C46 H46A 110.1
C45 C46 H46B 110.1
H46A C46 H46B 108.4
C48 C47 P4 121.84(15)
C48 C47 C52 119.51(18)
C52 C47 P4 118.65(15)
C47 C48 H48 120.0
C47 C48 C49 120.1(2)
C49 C48 H48 120.0
C48 C49 H49 119.9
C50 C49 C48 120.3(2)
C50 C49 H49 119.9
C49 C50 H50 120.1
C49 C50 C51 119.9(2)
C51 C50 H50 120.1
C50 C51 H51 119.8
C50 C51 C52 120.5(2)
C52 C51 H51 119.8
C47 C52 H52 120.1
C51 C52 C47 119.8(2)
C51 C52 H52 120.1
C54 C53 P4 120.86(14)
C58 C53 P4 119.56(13)
C58 C53 C54 119.58(17)
C53 C54 H54 120.1
C55 C54 C53 119.78(18)
C55 C54 H54 120.1
C54 C55 H55 119.9
C56 C55 C54 120.25(19)
C56 C55 H55 119.9
C55 C56 H56 119.9
C57 C56 C55 120.12(19)
C57 C56 H56 119.9
C56 C57 H57 119.9
C56 C57 C58 120.21(18)
C58 C57 H57 119.9
C53 C58 H58 120.0
C57 C58 C53 120.05(17)
C57 C58 H58 120.0
C60 C59 B1 121.33(16)
C64 C59 C60 115.45(17)
C64 C59 B1 122.92(15)
C59 C60 H60 118.8
C61 C60 C59 122.35(17)
C61 C60 H60 118.8
C60 C61 C62 121.20(17)
C60 C61 C65 119.40(17)
C62 C61 C65 119.39(18)
C61 C62 H62 121.4
C63 C62 C61 117.10(19)
C63 C62 H62 121.4
C62 C63 C66 119.01(19)
C64 C63 C62 121.38(18)
C64 C63 C66 119.51(18)
C59 C64 H64 118.8
C63 C64 C59 122.49(17)
C63 C64 H64 118.8
F1 C65 C61 112.6(3)
F1 C65 F2 101.9(3)
F2 C65 C61 111.6(2)
F3 C65 C61 114.6(2)
F3 C65 F1 107.8(4)
F3 C65 F2 107.5(3)
F2A C65 C61 115.4(5)
F2A C65 F1A 96.8(6)
F2A C65 F3A 117.2(8)
F1A C65 C61 112.0(4)
F3A C65 C61 111.4(4)
F3A C65 F1A 102.2(7)
F4 C66 C63 114.54(19)
F4 C66 F5 108.6(3)
F4 C66 F6 106.2(3)
F5 C66 C63 111.9(2)
F6 C66 C63 112.2(2)
F6 C66 F5 102.5(3)
C68 C67 C72 115.69(16)
C68 C67 B1 120.92(15)
C72 C67 B1 123.29(15)
C67 C68 H68 118.8
C69 C68 C67 122.31(17)
C69 C68 H68 118.8
C68 C69 C74 117.98(17)
C70 C69 C68 121.06(16)
C70 C69 C74 120.90(17)
C69 C70 H70 121.2
C69 C70 C71 117.64(17)
C71 C70 H70 121.2
C70 C71 C73 119.34(17)
C72 C71 C70 121.03(17)
C72 C71 C73 119.62(17)
C67 C72 H72 118.9
C71 C72 C67 122.24(16)
C71 C72 H72 118.9
F7 C73 C71 112.95(17)
F7 C73 F8 105.35(18)
F8 C73 C71 112.16(19)
F9 C73 C71 112.26(17)
F9 C73 F7 108.2(2)
F9 C73 F8 105.45(19)
F10 C74 C69 114.53(18)
F10 C74 F12 106.6(2)
F11 C74 C69 113.44(18)
F11 C74 F10 106.0(2)
F11 C74 F12 103.3(2)
F12 C74 C69 112.03(17)
C76 C75 C80 115.91(16)
C76 C75 B1 121.41(16)
C80 C75 B1 122.26(15)
C75 C76 H76 119.0
C77 C76 C75 121.98(17)
C77 C76 H76 119.0
C76 C77 C81 118.59(17)
C78 C77 C76 121.15(17)
C78 C77 C81 120.23(16)
C77 C78 H78 121.0
C77 C78 C79 118.02(17)
C79 C78 H78 121.0
C78 C79 C80 120.72(18)
C78 C79 C82 119.56(17)
C80 C79 C82 119.63(17)
C75 C80 H80 118.9
C79 C80 C75 122.17(17)
C79 C80 H80 118.9
F13 C81 C77 113.07(16)
F13 C81 F14 106.0(2)
F13 C81 F15 105.33(18)
F14 C81 C77 112.75(16)
F14 C81 F15 105.26(16)
F15 C81 C77 113.66(17)
F16 C82 C79 111.90(17)
F17 C82 C79 112.87(18)
F17 C82 F16 105.42(16)
F18 C82 C79 113.44(16)
F18 C82 F16 105.12(18)
F18 C82 F17 107.47(18)
C84 C83 B1 120.36(16)
C88 C83 C84 115.95(16)
C88 C83 B1 123.42(16)
C83 C84 H84 118.9
C85 C84 C83 122.15(18)
C85 C84 H84 118.9
C84 C85 C90 120.64(19)
C86 C85 C84 120.75(19)
C86 C85 C90 118.54(18)
C85 C86 H86 121.0
C87 C86 C85 117.98(18)
C87 C86 H86 121.0
C86 C87 C88 121.19(19)
C86 C87 C89 119.51(17)
C88 C87 C89 119.29(18)
C83 C88 H88 119.0
C87 C88 C83 121.96(18)
C87 C88 H88 119.0
F22 C89 C87 112.7(2)
F22 C89 F23 105.2(2)
F22 C89 F24 110.9(3)
F23 C89 C87 111.98(18)
F24 C89 C87 114.09(17)
F24 C89 F23 101.1(2)
F24A C89 C87 130.5(4)
F24A C89 F22A 102.3(4)
F24A C89 F23A 104.0(4)
F22A C89 C87 104.5(4)
F23A C89 C87 111.4(5)
F23A C89 F22A 99.7(4)
F19 C90 C85 113.54(17)
F19 C90 F20 105.9(2)
F19 C90 F21 106.08(18)
F20 C90 C85 111.81(18)
F21 C90 C85 112.7(2)
F21 C90 F20 106.22(19)
C59 B1 C83 112.03(15)
C67 B1 C59 104.76(14)
C67 B1 C75 112.98(15)
C67 B1 C83 112.02(14)
C75 B1 C59 111.87(14)
C75 B1 C83 103.42(14)

loop_
_geom_bond_atom_site_label_1
_geom_bond_atom_site_label_2
_geom_bond_distance
Ni1 S1 2.1743(5)
Ni1 S2 2.1620(5)
Ni1 P1 2.1662(5)
Ni1 P2 2.1577(5)
Ni2 S7 2.1612(5)
Ni2 S8 2.1758(5)
Ni2 P3 2.1536(5)
Ni2 P4 2.1646(5)
S1 C28 1.7349(16)
S2 C27 1.7274(17)
S3 C28 1.7388(17)
S3 C29 1.7271(16)
S4 C27 1.7397(16)
S4 C29 1.7228(17)
S5 C30 1.7255(17)
S5 C32 1.7379(16)
S6 C30 1.7278(16)
S6 C31 1.7404(17)
S7 C32 1.7278(17)
S8 C31 1.7324(16)
P1 C1 1.8120(19)
P1 C7 1.8167(17)
P1 C13 1.8413(17)
P2 C14 1.8292(17)
P2 C15 1.8248(18)
P2 C21 1.8136(17)
P3 C33 1.8100(18)
P3 C39 1.8238(18)
P3 C45 1.8345(18)
P4 C46 1.8421(18)
P4 C47 1.8182(18)
P4 C53 1.8144(19)
C1 C2 1.396(2)
C1 C6 1.398(2)
C2 H2 0.9500
C2 C3 1.387(3)
C3 H3 0.9500
C3 C4 1.385(3)
C4 H4 0.9500
C4 C5 1.383(3)
C5 H5 0.9500
C5 C6 1.389(3)
C6 H6 0.9500
C7 C8 1.391(2)
C7 C12 1.400(3)
C8 H8 0.9500
C8 C9 1.395(3)
C9 H9 0.9500
C9 C10 1.384(3)
C10 H10 0.9500
C10 C11 1.388(3)
C11 H11 0.9500
C11 C12 1.385(3)
C12 H12 0.9500
C13 H13A 0.9900
C13 H13B 0.9900
C13 C14 1.535(2)
C14 H14A 0.9900
C14 H14B 0.9900
C15 C16 1.385(3)
C15 C20 1.400(2)
C16 H16 0.9500
C16 C17 1.390(3)
C17 H17 0.9500
C17 C18 1.379(3)
C18 H18 0.9500
C18 C19 1.380(3)
C19 H19 0.9500
C19 C20 1.389(3)
C20 H20 0.9500
C21 C22 1.398(2)
C21 C26 1.393(2)
C22 H22 0.9500
C22 C23 1.389(2)
C23 H23 0.9500
C23 C24 1.388(3)
C24 H24 0.9500
C24 C25 1.380(3)
C25 H25 0.9500
C25 C26 1.395(2)
C26 H26 0.9500
C27 C28 1.362(2)
C29 C30 1.385(2)
C31 C32 1.361(2)
C33 C34 1.395(2)
C33 C38 1.401(3)
C34 H34 0.9500
C34 C35 1.391(3)
C35 H35 0.9500
C35 C36 1.381(3)
C36 H36 0.9500
C36 C37 1.392(3)
C37 H37 0.9500
C37 C38 1.386(3)
C38 H38 0.9500
C39 C40 1.399(3)
C39 C44 1.391(2)
C40 H40 0.9500
C40 C41 1.389(3)
C41 H41 0.9500
C41 C42 1.382(3)
C42 H42 0.9500
C42 C43 1.378(3)
C43 H43 0.9500
C43 C44 1.394(3)
C44 H44 0.9500
C45 H45A 0.9900
C45 H45B 0.9900
C45 C46 1.535(3)
C46 H46A 0.9900
C46 H46B 0.9900
C47 C48 1.388(3)
C47 C52 1.399(3)
C48 H48 0.9500
C48 C49 1.393(3)
C49 H49 0.9500
C49 C50 1.381(3)
C50 H50 0.9500
C50 C51 1.384(4)
C51 H51 0.9500
C51 C52 1.388(3)
C52 H52 0.9500
C53 C54 1.396(2)
C53 C58 1.392(2)
C54 H54 0.9500
C54 C55 1.391(3)
C55 H55 0.9500
C55 C56 1.382(3)
C56 H56 0.9500
C56 C57 1.381(3)
C57 H57 0.9500
C57 C58 1.388(3)
C58 H58 0.9500
C59 C60 1.405(2)
C59 C64 1.397(2)
C59 B1 1.637(3)
C60 H60 0.9500
C60 C61 1.384(3)
C61 C62 1.395(3)
C61 C65 1.500(3)
C62 H62 0.9500
C62 C63 1.390(3)
C63 C64 1.384(3)
C63 C66 1.509(3)
C64 H64 0.9500
C65 F1 1.330(4)
C65 F2 1.334(3)
C65 F3 1.307(3)
C65 F2A 1.283(6)
C65 F1A 1.326(5)
C65 F3A 1.308(6)
C66 F4 1.295(3)
C66 F5 1.320(4)
C66 F6 1.315(4)
C67 C68 1.397(2)
C67 C72 1.399(2)
C67 B1 1.635(3)
C68 H68 0.9500
C68 C69 1.392(3)
C69 C70 1.383(3)
C69 C74 1.497(3)
C70 H70 0.9500
C70 C71 1.391(3)
C71 C72 1.390(3)
C71 C73 1.502(3)
C72 H72 0.9500
C73 F7 1.326(2)
C73 F8 1.330(3)
C73 F9 1.321(3)
C74 F10 1.302(2)
C74 F11 1.300(3)
C74 F12 1.304(3)
C75 C76 1.400(2)
C75 C80 1.403(3)
C75 B1 1.637(2)
C76 H76 0.9500
C76 C77 1.395(2)
C77 C78 1.381(3)
C77 C81 1.493(3)
C78 H78 0.9500
C78 C79 1.392(3)
C79 C80 1.392(2)
C79 C82 1.498(3)
C80 H80 0.9500
C81 F13 1.322(3)
C81 F14 1.327(2)
C81 F15 1.328(2)
C82 F16 1.348(2)
C82 F17 1.339(2)
C82 F18 1.332(2)
C83 C84 1.402(3)
C83 C88 1.395(3)
C83 B1 1.640(3)
C84 H84 0.9500
C84 C85 1.391(3)
C85 C86 1.386(3)
C85 C90 1.495(3)
C86 H86 0.9500
C86 C87 1.382(3)
C87 C88 1.391(2)
C87 C89 1.497(3)
C88 H88 0.9500
C89 F22 1.293(2)
C89 F23 1.349(2)
C89 F24 1.330(3)
C89 F24A 1.295(4)
C89 F22A 1.349(4)
C89 F23A 1.324(4)
C90 F19 1.330(3)
C90 F20 1.341(3)
C90 F21 1.338(3)

loop_
_smtbx_masks_void_nr
_smtbx_masks_void_average_x
_smtbx_masks_void_average_y
_smtbx_masks_void_average_z
_smtbx_masks_void_volume
_smtbx_masks_void_count_electrons
1 0.500 1.000 0.000 664.0 149.9
